data_7232935
loop_
_publ_author_name
'Qian, Jun'
'Yoshikawa, Hirofumi'
'Humphrey, Mark G.'
'Zhang, Jinfang'
'Awaga, Kunio'
'Zhang, Chi'

_publ_section_title
;
 In situ formed [M(CN)9] (M = W, Mo) as a building block for the
 construction of two nona-cyanometalate-bridged heterometallic
 coordination polymers
;
_journal_issue 29
_journal_name_full CrystEngComm
_journal_page_first 4363
_journal_paper_doi 10.1039/C9CE00579J
_journal_volume 21
_journal_year 2019
_chemical_formula_sum 'C45 H44 Mn2 Mo N21 O10'
_chemical_formula_weight 1244.83
_space_group_crystal_system tetragonal
_space_group_IT_number 87
_space_group_name_Hall '-I 4'
_space_group_name_H-M_alt 'I 4/m'
_symmetry_space_group_name_Hall '-I 4'
_symmetry_space_group_name_H-M 'I 4/m'
_atom_sites_solution_hydrogens geom
_audit_block_doi 10.5517/cczth4d
_audit_creation_method SHELXL-2014/7
_audit_update_record
;
2019-04-10 deposited with the CCDC.    2019-06-21 downloaded from the CCDC.
;
_cell_angle_alpha 90
_cell_angle_beta 90
_cell_angle_gamma 90
_cell_formula_units_Z 4
_cell_length_a 14.450(2)
_cell_length_b 14.450(2)
_cell_length_c 28.044(6)
_cell_measurement_reflns_used 3030
_cell_measurement_temperature 293(2)
_cell_measurement_theta_max 26.363
_cell_measurement_theta_min 3.172
_cell_volume 5855.7(17)
_computing_cell_refinement 'CrystalClear (Rigaku Corp., 2000)'
_computing_data_collection 'CrystalClear (Rigaku Corp., 2000)'
_computing_data_reduction 'CrystalClear (Rigaku Corp., 2000)'
_computing_molecular_graphics SHELXL
_computing_publication_material SHELXL
_computing_structure_refinement 'SHELXL-2014/7 (Sheldrick, 2014)'
_computing_structure_solution 'SHELXL-2014/7 (Sheldrick, 2014)'
_diffrn_ambient_temperature 293(2)
_diffrn_measured_fraction_theta_full 0.994
_diffrn_measured_fraction_theta_max 0.985
_diffrn_measurement_device_type 'CCD area detector'
_diffrn_measurement_method 'phi and omega scans'
_diffrn_radiation_type MoK\a
_diffrn_radiation_wavelength 0.71073
_diffrn_reflns_av_R_equivalents 0.0298
_diffrn_reflns_av_unetI/netI 0.0320
_diffrn_reflns_Laue_measured_fraction_full 0.994
_diffrn_reflns_Laue_measured_fraction_max 0.985
_diffrn_reflns_limit_h_max 11
_diffrn_reflns_limit_h_min -17
_diffrn_reflns_limit_k_max 18
_diffrn_reflns_limit_k_min -15
_diffrn_reflns_limit_l_max 34
_diffrn_reflns_limit_l_min -28
_diffrn_reflns_number 11222
_diffrn_reflns_point_group_measured_fraction_full 0.994
_diffrn_reflns_point_group_measured_fraction_max 0.985
_diffrn_reflns_theta_full 25.000
_diffrn_reflns_theta_max 26.363
_diffrn_reflns_theta_min 3.172
_exptl_absorpt_coefficient_mu 0.710
_exptl_absorpt_correction_T_max 0.866
_exptl_absorpt_correction_T_min 0.851
_exptl_absorpt_correction_type multi-scan
_exptl_absorpt_process_details 'SADABS(Bruker, 2002)'
_exptl_crystal_colour red
_exptl_crystal_density_diffrn 1.448
_exptl_crystal_description BLOCK
_exptl_crystal_F_000 2595
_refine_diff_density_max 0.657
_refine_diff_density_min -0.810
_refine_diff_density_rms 0.103
_refine_ls_extinction_method none
_refine_ls_goodness_of_fit_ref 1.098
_refine_ls_hydrogen_treatment constr
_refine_ls_matrix_type full
_refine_ls_number_parameters 296
_refine_ls_number_reflns 3030
_refine_ls_number_restraints 333
_refine_ls_restrained_S_all 1.075
_refine_ls_R_factor_all 0.0681
_refine_ls_R_factor_gt 0.0644
_refine_ls_shift/su_max 0.002
_refine_ls_shift/su_mean 0.000
_refine_ls_structure_factor_coef Fsqd
_refine_ls_weighting_details 'w=1/[\s^2^(Fo^2^)+(0.1134P)^2^+15.4149P] where P=(Fo^2^+2Fc^2^)/3'
_refine_ls_weighting_scheme calc
_refine_ls_wR_factor_gt 0.1840
_refine_ls_wR_factor_ref 0.1879
_reflns_Friedel_coverage 0.000
_reflns_number_gt 2841
_reflns_number_total 3030
_reflns_threshold_expression 'I > 2\s(I)'
_cod_data_source_file c9ce00579j2.cif
_cod_data_source_block a_sq_s
_cod_depositor_comments 'Adding full bibliography for 7232934--7232935.cif.'
_cod_original_cell_volume 5856(2)
_cod_database_code 7232935
_shelx_shelxl_version_number 2014/7
_shelx_space_group_comment
;
The symmetry employed for this shelxl refinement is uniquely defined
by the following loop, which should always be used as a source of
symmetry information in preference to the above space-group names.
They are only intended as comments.
;

loop_
_space_group_symop_operation_xyz
'x, y, z'
'-y, x, z'
'-x, -y, z'
'y, -x, z'
'x+1/2, y+1/2, z+1/2'
'-y+1/2, x+1/2, z+1/2'
'-x+1/2, -y+1/2, z+1/2'
'y+1/2, -x+1/2, z+1/2'
'-x, -y, -z'
'y, -x, -z'
'x, y, -z'
'-y, x, -z'
'-x+1/2, -y+1/2, -z+1/2'
'y+1/2, -x+1/2, -z+1/2'
'x+1/2, y+1/2, -z+1/2'
'-y+1/2, x+1/2, -z+1/2'

loop_
_atom_site_label
_atom_site_type_symbol
_atom_site_fract_x
_atom_site_fract_y
_atom_site_fract_z
_atom_site_U_iso_or_equiv
_atom_site_adp_type
_atom_site_occupancy
_atom_site_site_symmetry_order
_atom_site_calc_flag
_atom_site_refinement_flags_posn
_atom_site_refinement_flags_adp
_atom_site_refinement_flags_occupancy
_atom_site_disorder_assembly
_atom_site_disorder_group
Mo1 Mo 0.0000 0.0000 0.31542(2) 0.0259(2) Uani 1 4 d S T P . .
Mn1 Mn 0.2500 0.2500 0.2500 0.0477(3) Uani 1 2 d S . P . .
C1 C 0.0000 0.0000 0.2375(3) 0.0313(15) Uani 1 4 d S T P . .
N1 N 0.0000 0.0000 0.1960(2) 0.0329(13) Uani 1 4 d S T P . .
C2 C 0.0876(15) 0.1115(14) 0.2914(9) 0.039(3) Uani 0.59(3) 1 d . U P A 1
N2 N 0.1346(11) 0.1692(11) 0.2774(4) 0.044(3) Uani 0.59(3) 1 d . U P A 1
C2' C 0.106(2) 0.092(2) 0.2948(12) 0.040(3) Uani 0.41(3) 1 d . U P A 2
N2' N 0.1651(15) 0.1409(14) 0.2817(6) 0.042(3) Uani 0.41(3) 1 d . U P A 2
C3 C -0.1170(13) -0.0062(18) 0.3634(7) 0.079(4) Uani 0.457(3) 1 d . U P B 1
N3 N -0.1787(10) -0.0136(12) 0.3885(5) 0.100(4) Uani 0.457(3) 1 d . U P B 1
C3' C -0.075(2) 0.047(3) 0.3744(9) 0.081(4) Uani 0.299(3) 1 d . U P A 2
N3' N -0.1243(15) 0.0627(18) 0.4075(7) 0.092(4) Uani 0.299(3) 1 d . U P A 2
C3'' C -0.094(3) -0.040(4) 0.3710(14) 0.080(4) Uani 0.244(3) 1 d . U P A 3
N3'' N -0.1337(19) -0.069(2) 0.4043(8) 0.088(5) Uani 0.244(3) 1 d . U P A 3
O1 O 0.2182(3) 0.1267(3) 0.0000 0.0386(9) Uani 1 2 d S T P . .
N4 N 0.2338(3) 0.1848(3) 0.17631(13) 0.0505(10) Uani 1 1 d . . . . .
N5 N 0.1723(3) -0.0102(3) 0.02515(12) 0.0487(9) Uani 1 1 d . . . . .
C5 C 0.2626(5) 0.2287(4) 0.13749(19) 0.0742(18) Uani 1 1 d . U . . .
H5 H 0.2919 0.2855 0.1413 0.089 Uiso 1 1 calc R U . . .
C6 C 0.2517(5) 0.1949(4) 0.09182(17) 0.0718(18) Uani 1 1 d . U . . .
H6 H 0.2712 0.2293 0.0657 0.086 Uiso 1 1 calc R U . . .
C7 C 0.2112(3) 0.1092(3) 0.08560(13) 0.0390(9) Uani 1 1 d . . . . .
C8 C 0.1811(3) 0.0633(3) 0.12527(15) 0.0505(12) Uani 1 1 d . . . . .
H8 H 0.1524 0.0059 0.1224 0.061 Uiso 1 1 calc R U . . .
C9 C 0.1935(4) 0.1030(4) 0.16952(16) 0.0544(13) Uani 1 1 d . . . . .
H9 H 0.1725 0.0707 0.1961 0.065 Uiso 1 1 calc R U . . .
C10 C 0.1991(3) 0.0713(3) 0.03790(13) 0.0360(9) Uani 1 1 d . . . . .
O2A O 0.3639(16) 0.1538(14) 0.2659(6) 0.105(4) Uani 0.571(8) 1 d . U P A 1
C1A C 0.4189(14) 0.1216(14) 0.3802(8) 0.177(3) Uani 0.571(8) 1 d D U P A 1
H1AA H 0.4285 0.1366 0.3472 0.265 Uiso 0.571(8) 1 calc R U P A 1
H1AB H 0.4755 0.0985 0.3936 0.265 Uiso 0.571(8) 1 calc R U P A 1
H1AC H 0.4001 0.1762 0.3971 0.265 Uiso 0.571(8) 1 calc R U P A 1
C2A C 0.2983(15) 0.0435(15) 0.4311(6) 0.180(4) Uani 0.571(8) 1 d D U P A 1
H2AA H 0.3363 0.0091 0.4529 0.270 Uiso 0.571(8) 1 calc R U P A 1
H2AB H 0.2399 0.0126 0.4273 0.270 Uiso 0.571(8) 1 calc R U P A 1
H2AC H 0.2882 0.1046 0.4435 0.270 Uiso 0.571(8) 1 calc R U P A 1
N1A N 0.3456(10) 0.0498(10) 0.3842(6) 0.176(4) Uani 0.571(8) 1 d D U P A 1
C3A C 0.3234(14) -0.0008(16) 0.3508(7) 0.174(3) Uani 0.571(8) 1 d D U P A 1
H3A H 0.2747 -0.0419 0.3554 0.209 Uiso 0.571(8) 1 calc R U P A 1
O1A O 0.3640(11) 0.0000(12) 0.3096(5) 0.157(5) Uani 0.571(8) 1 d D U P A 1
C1B C 0.4818(19) 0.103(2) 0.3253(12) 0.176(4) Uani 0.429(8) 1 d D U P A 2
H1BA H 0.5137 0.0993 0.2953 0.263 Uiso 0.429(8) 1 calc R U P A 2
H1BB H 0.5200 0.0767 0.3499 0.263 Uiso 0.429(8) 1 calc R U P A 2
H1BC H 0.4686 0.1662 0.3327 0.263 Uiso 0.429(8) 1 calc R U P A 2
C2B C 0.382(2) -0.0375(18) 0.3508(11) 0.176(3) Uani 0.429(8) 1 d D U P A 2
H2BA H 0.3190 -0.0585 0.3489 0.264 Uiso 0.429(8) 1 calc R U P A 2
H2BB H 0.3975 -0.0252 0.3835 0.264 Uiso 0.429(8) 1 calc R U P A 2
H2BC H 0.4224 -0.0844 0.3384 0.264 Uiso 0.429(8) 1 calc R U P A 2
N1B N 0.3927(17) 0.0492(15) 0.3221(8) 0.174(4) Uani 0.429(8) 1 d D U P A 2
C3B C 0.331(2) 0.079(2) 0.2961(10) 0.174(3) Uani 0.429(8) 1 d D U P A 2
H3B H 0.2742 0.0495 0.2933 0.209 Uiso 0.429(8) 1 calc R U P A 2
O1B O 0.350(3) 0.154(3) 0.2729(12) 0.147(5) Uani 0.429(8) 1 d D U P A 2
O2B O 0.380(2) 0.112(2) 0.4578(10) 0.253(9) Uiso 0.429(8) 1 d . U P A 2

loop_
_atom_site_aniso_label
_atom_site_aniso_U_11
_atom_site_aniso_U_22
_atom_site_aniso_U_33
_atom_site_aniso_U_23
_atom_site_aniso_U_13
_atom_site_aniso_U_12
Mo1 0.0265(3) 0.0265(3) 0.0248(4) 0.000 0.000 0.000
Mn1 0.0552(6) 0.0616(7) 0.0264(5) -0.0077(4) 0.0082(4) -0.0327(5)
C1 0.027(2) 0.027(2) 0.040(4) 0.000 0.000 0.000
N1 0.034(2) 0.034(2) 0.031(3) 0.000 0.000 0.000
C2 0.045(7) 0.042(7) 0.031(4) -0.007(5) 0.006(5) -0.016(4)
N2 0.049(6) 0.052(6) 0.031(3) -0.005(4) 0.006(4) -0.019(4)
C2' 0.046(8) 0.049(9) 0.024(5) -0.008(6) 0.003(6) -0.018(6)
N2' 0.048(8) 0.048(7) 0.031(4) -0.007(5) 0.006(5) -0.018(5)
C3 0.061(8) 0.115(11) 0.062(6) 0.018(7) 0.018(6) 0.003(6)
N3 0.074(7) 0.142(10) 0.084(7) 0.014(7) 0.023(6) 0.007(7)
C3' 0.067(8) 0.115(11) 0.062(7) 0.016(8) 0.012(7) 0.011(7)
N3' 0.083(9) 0.128(11) 0.064(8) 0.006(8) 0.014(7) 0.019(8)
C3'' 0.065(9) 0.115(11) 0.060(7) 0.013(8) 0.019(7) 0.000(8)
N3'' 0.084(10) 0.121(12) 0.059(9) 0.013(9) 0.020(8) -0.014(9)
O1 0.043(2) 0.050(2) 0.0222(18) 0.000 0.000 -0.0117(17)
N4 0.057(2) 0.066(3) 0.0283(18) -0.0085(17) 0.0063(16) -0.0295(19)
N5 0.075(3) 0.045(2) 0.0263(18) -0.0001(15) -0.0006(17) -0.0081(18)
C5 0.118(5) 0.068(3) 0.037(3) -0.006(2) 0.007(3) -0.054(3)
C6 0.114(5) 0.074(4) 0.027(2) 0.001(2) 0.005(3) -0.055(3)
C7 0.040(2) 0.052(2) 0.0250(19) -0.0010(17) 0.0001(16) -0.0090(17)
C8 0.067(3) 0.057(3) 0.027(2) -0.0056(19) 0.0038(19) -0.028(2)
C9 0.068(3) 0.067(3) 0.029(2) -0.005(2) 0.010(2) -0.034(2)
C10 0.041(2) 0.045(2) 0.0217(18) 0.0030(15) 0.0017(15) -0.0051(16)
O2A 0.118(9) 0.113(7) 0.085(6) -0.026(6) -0.036(6) 0.042(6)
C1A 0.167(7) 0.181(7) 0.182(7) -0.019(6) -0.019(6) 0.000(6)
C2A 0.171(7) 0.185(7) 0.184(7) -0.018(6) -0.018(6) 0.000(6)
N1A 0.163(8) 0.182(9) 0.183(9) -0.036(8) -0.014(8) -0.006(7)
C3A 0.165(7) 0.179(7) 0.180(7) -0.018(6) -0.020(6) 0.000(5)
O1A 0.163(9) 0.163(10) 0.145(9) -0.022(8) -0.018(8) 0.015(8)
C1B 0.166(7) 0.180(7) 0.181(7) -0.018(6) -0.020(6) -0.001(6)
C2B 0.167(7) 0.180(7) 0.181(7) -0.017(6) -0.019(6) 0.000(6)
N1B 0.163(8) 0.177(8) 0.180(8) -0.016(7) -0.020(7) -0.006(7)
C3B 0.164(7) 0.178(7) 0.179(7) -0.018(6) -0.020(6) 0.001(5)
O1B 0.138(10) 0.147(9) 0.157(10) -0.022(9) -0.024(9) 0.004(9)

loop_
_atom_type_symbol
_atom_type_description
_atom_type_scat_dispersion_real
_atom_type_scat_dispersion_imag
_atom_type_scat_source
C C 0.0033 0.0016 'International Tables Vol C Tables 4.2.6.8 and 6.1.1.4'
Mn Mn 0.3368 0.7283 'International Tables Vol C Tables 4.2.6.8 and 6.1.1.4'
Mo Mo -1.6832 0.6857 'International Tables Vol C Tables 4.2.6.8 and 6.1.1.4'
N N 0.0061 0.0033 'International Tables Vol C Tables 4.2.6.8 and 6.1.1.4'
O O 0.0106 0.0060 'International Tables Vol C Tables 4.2.6.8 and 6.1.1.4'
H H 0.0000 0.0000 'International Tables Vol C Tables 4.2.6.8 and 6.1.1.4'

loop_
_geom_angle_atom_site_label_1
_geom_angle_atom_site_label_2
_geom_angle_atom_site_label_3
_geom_angle
_geom_angle_site_symmetry_1
_geom_angle_site_symmetry_3
C3' Mo1 C3' 51.3(8) . 4
C3' Mo1 C3' 75.5(14) . 3
C3' Mo1 C3' 51.3(8) 4 3
C3' Mo1 C3' 51.3(8) . 2
C3' Mo1 C3' 75.5(14) 4 2
C3' Mo1 C3' 51.3(8) 3 2
C3' Mo1 C2' 92.7(16) . 3
C3' Mo1 C2' 141.3(12) 4 3
C3' Mo1 C2' 112.7(17) 3 3
C3' Mo1 C2' 69.6(12) 2 3
C3' Mo1 C2' 141.3(12) . 4
C3' Mo1 C2' 112.7(17) 4 4
C3' Mo1 C2' 69.6(12) 3 4
C3' Mo1 C2' 92.7(16) 2 4
C2' Mo1 C2' 85.7(5) 3 4
C3' Mo1 C2' 69.6(12) . 2
C3' Mo1 C2' 92.7(16) 4 2
C3' Mo1 C2' 141.3(12) 3 2
C3' Mo1 C2' 112.7(17) 2 2
C2' Mo1 C2' 85.7(5) 3 2
C2' Mo1 C2' 148.3(18) 4 2
C3' Mo1 C2' 112.7(17) . .
C3' Mo1 C2' 69.6(12) 4 .
C3' Mo1 C2' 92.7(16) 3 .
C3' Mo1 C2' 141.3(12) 2 .
C2' Mo1 C2' 148.3(18) 3 .
C2' Mo1 C2' 85.7(5) 4 .
C2' Mo1 C2' 85.7(5) 2 .
C3'' Mo1 C3'' 58.2(14) 3 4
C3'' Mo1 C3'' 58.2(14) 3 2
C3'' Mo1 C3'' 87(2) 4 2
C3'' Mo1 C3'' 87(2) 3 .
C3'' Mo1 C3'' 58.2(14) 4 .
C3'' Mo1 C3'' 58.2(14) 2 .
O1B Mn1 O1B 180.0 13 .
N2 Mn1 N2 180.0 13 .
O1B Mn1 N2' 102.4(13) 13 .
O1B Mn1 N2' 77.6(13) . .
O1B Mn1 N2' 77.6(13) 13 13
O1B Mn1 N2' 102.4(13) . 13
N2' Mn1 N2' 180.0 . 13
N2 Mn1 O2A 80.6(8) 13 .
N2 Mn1 O2A 99.4(8) . .
N2 Mn1 O2A 99.4(8) 13 13
N2 Mn1 O2A 80.6(8) . 13
O2A Mn1 O2A 180.0 . 13
O1B Mn1 N4 94.2(10) 13 13
O1B Mn1 N4 85.8(10) . 13
N2 Mn1 N4 91.1(3) 13 13
N2 Mn1 N4 88.9(3) . 13
N2' Mn1 N4 89.3(4) . 13
N2' Mn1 N4 90.7(4) 13 13
O2A Mn1 N4 90.0(5) . 13
O2A Mn1 N4 90.0(5) 13 13
O1B Mn1 N4 85.8(10) 13 .
O1B Mn1 N4 94.2(10) . .
N2 Mn1 N4 88.9(3) 13 .
N2 Mn1 N4 91.1(3) . .
N2' Mn1 N4 90.7(4) . .
N2' Mn1 N4 89.3(4) 13 .
O2A Mn1 N4 90.0(5) . .
O2A Mn1 N4 90.0(5) 13 .
N4 Mn1 N4 180.0 13 .
N1 C1 Mo1 180.0 . .
N2 C2 Mo1 178.0(16) . .
C2 N2 Mn1 165.1(11) . .
N2' C2' Mo1 177(2) . .
C2' N2' Mn1 167.0(16) . .
N3 C3 Mo1 177(2) . .
N3' C3' C3' 123(3) . 4
N3' C3' C3' 108(4) . 2
C3' C3' C3' 90.001(4) 4 2
N3' C3' Mo1 171(4) . .
C3' C3' Mo1 64.3(4) 4 .
C3' C3' Mo1 64.3(4) 2 .
N3'' C3'' Mo1 170(4) . .
C10 O1 C10 102.9(4) 11 .
C5 N4 C9 116.4(4) . .
C5 N4 Mn1 120.9(3) . .
C9 N4 Mn1 122.7(3) . .
C10 N5 N5 106.1(2) . 11
N4 C5 C6 123.8(4) . .
N4 C5 H5 118.1 . .
C6 C5 H5 118.1 . .
C7 C6 C5 118.9(4) . .
C7 C6 H6 120.5 . .
C5 C6 H6 120.5 . .
C8 C7 C6 117.9(4) . .
C8 C7 C10 121.7(4) . .
C6 C7 C10 120.3(4) . .
C7 C8 C9 119.3(4) . .
C7 C8 H8 120.3 . .
C9 C8 H8 120.3 . .
N4 C9 C8 123.7(4) . .
N4 C9 H9 118.2 . .
C8 C9 H9 118.2 . .
N5 C10 O1 112.5(3) . .
N5 C10 C7 129.4(4) . .
O1 C10 C7 118.2(3) . .
N1A C1A H1AA 109.5 . .
N1A C1A H1AB 109.5 . .
H1AA C1A H1AB 109.5 . .
N1A C1A H1AC 109.5 . .
H1AA C1A H1AC 109.5 . .
H1AB C1A H1AC 109.5 . .
N1A C2A H2AA 109.5 . .
N1A C2A H2AB 109.5 . .
H2AA C2A H2AB 109.5 . .
N1A C2A H2AC 109.5 . .
H2AA C2A H2AC 109.5 . .
H2AB C2A H2AC 109.5 . .
C3A N1A C2A 121.2(11) . .
C3A N1A C1A 122.9(14) . .
C2A N1A C1A 115.9(14) . .
N1A C3A O1A 123.7(19) . .
N1A C3A H3A 118.1 . .
O1A C3A H3A 118.1 . .
N1B C1B H1BA 109.5 . .
N1B C1B H1BB 109.5 . .
H1BA C1B H1BB 109.5 . .
N1B C1B H1BC 109.5 . .
H1BA C1B H1BC 109.5 . .
H1BB C1B H1BC 109.5 . .
N1B C2B H2BA 109.5 . .
N1B C2B H2BB 109.5 . .
H2BA C2B H2BB 109.5 . .
N1B C2B H2BC 109.5 . .
H2BA C2B H2BC 109.5 . .
H2BB C2B H2BC 109.5 . .
C3B N1B C2B 122(2) . .
C3B N1B C1B 118(2) . .
C2B N1B C1B 119(2) . .
N1B C3B O1B 116(3) . .
N1B C3B H3B 121.9 . .
O1B C3B H3B 121.9 . .
C3B O1B Mn1 124(3) . .

loop_
_geom_bond_atom_site_label_1
_geom_bond_atom_site_label_2
_geom_bond_distance
_geom_bond_site_symmetry_2
Mo1 C3' 2.09(3) .
Mo1 C3' 2.09(3) 4
Mo1 C3' 2.09(3) 3
Mo1 C3' 2.09(3) 2
Mo1 C2' 2.11(4) 3
Mo1 C2' 2.11(4) 4
Mo1 C2' 2.11(4) 2
Mo1 C2' 2.11(4) .
Mo1 C3'' 2.15(4) 3
Mo1 C3'' 2.15(4) 4
Mo1 C3'' 2.15(4) 2
Mo1 C3'' 2.15(4) .
Mn1 O1B 2.10(4) 13
Mn1 O1B 2.10(4) .
Mn1 N2 2.177(12) 13
Mn1 N2 2.177(12) .
Mn1 N2' 2.186(18) .
Mn1 N2' 2.186(18) 13
Mn1 O2A 2.200(17) .
Mn1 O2A 2.200(17) 13
Mn1 N4 2.284(4) 13
Mn1 N4 2.284(3) .
C1 N1 1.166(10) .
C2 N2 1.144(18) .
C2' N2' 1.16(3) .
C3 N3 1.14(2) .
C3' N3' 1.19(3) .
C3' C3' 1.81(3) 4
C3' C3' 1.81(3) 2
C3'' N3'' 1.17(4) .
O1 C10 1.359(4) 11
O1 C10 1.359(4) .
N4 C5 1.327(6) .
N4 C9 1.331(6) .
N5 C10 1.290(5) .
N5 N5 1.411(7) 11
C5 C6 1.380(7) .
C5 H5 0.9300 .
C6 C7 1.379(6) .
C6 H6 0.9300 .
C7 C8 1.367(6) .
C7 C10 1.456(5) .
C8 C9 1.379(6) .
C8 H8 0.9300 .
C9 H9 0.9300 .
C1A N1A 1.488(9) .
C1A H1AA 0.9600 .
C1A H1AB 0.9600 .
C1A H1AC 0.9600 .
C2A N1A 1.486(16) .
C2A H2AA 0.9600 .
C2A H2AB 0.9600 .
C2A H2AC 0.9600 .
N1A C3A 1.23(2) .
C3A O1A 1.298(10) .
C3A H3A 0.9300 .
C1B N1B 1.504(17) .
C1B H1BA 0.9600 .
C1B H1BB 0.9600 .
C1B H1BC 0.9600 .
C2B N1B 1.498(17) .
C2B H2BA 0.9600 .
C2B H2BB 0.9600 .
C2B H2BC 0.9600 .
N1B C3B 1.23(3) .
C3B O1B 1.29(2) .
C3B H3B 0.9300 .
